data_4020003
loop_
_publ_author_name
'Blakemore, Paul R.'
'Kilner, Colin'
'Milicevic, Selena D.'

_publ_section_title
;
 Harnessing Anionic Rearrangements on the Benzenoid Ring of Quinoline
 for the Synthesis of 6,6'-Disubstituted 7,7'-Dihydroxy-8,8'-biquinolyls
;
_journal_coden_ASTM JOCEAH
_journal_issue 1
_journal_name_full 'The Journal of Organic Chemistry'
_journal_page_first 373
_journal_page_last 376
_journal_paper_doi 10.1021/jo048258l
_journal_volume 70
_journal_year 2005
_chemical_formula_moiety 'C12 H11 I N2 O2'
_chemical_formula_sum 'C12 H11 I N2 O2'
_chemical_formula_weight 342.13
_chemical_name_systematic
;
N,N-dimethyl (8-iodo-7-hydroxy-6-quinolyl)carboxamide
;
_space_group_IT_number 14
_symmetry_cell_setting monoclinic
_symmetry_space_group_name_Hall '-P 2ybc'
_symmetry_space_group_name_H-M 'P 1 21/c 1'
_atom_sites_solution_hydrogens geom
_atom_sites_solution_primary direct
_atom_sites_solution_secondary difmap
_cell_angle_alpha 90
_cell_angle_beta 107.6640(10)
_cell_angle_gamma 90
_cell_formula_units_Z 4
_cell_length_a 10.3610(2)
_cell_length_b 7.7420(2)
_cell_length_c 15.5390(4)
_cell_measurement_reflns_used 9075
_cell_measurement_temperature 150(2)
_cell_measurement_theta_max 27.48
_cell_measurement_theta_min 1.00
_cell_volume 1187.69(5)
_computing_data_collection
;
DENZO-SMN and COLLECT (Otwinowski & Minor, 1996)
;
_diffrn_ambient_temperature 150(2)
_diffrn_detector_area_resol_mean 9
_diffrn_measurement_device_type
;
Nonius KappaCCD area-detector diffractometer
;
_diffrn_measurement_method 'phi-omega scans'
_diffrn_radiation_collimation 'Nonius miracol'
_diffrn_radiation_detector 'CCD plate'
_diffrn_radiation_monochromator graphite
_diffrn_radiation_polarisn_norm ?
_diffrn_radiation_probe x-ray
_diffrn_radiation_source 'Fine-focus Sealed tube'
_diffrn_radiation_type MoK\a
_diffrn_radiation_wavelength 0.71073
_diffrn_reflns_av_R_equivalents 0.0676
_diffrn_reflns_av_sigmaI/netI 0.0408
_diffrn_reflns_limit_h_max 12
_diffrn_reflns_limit_h_min -12
_diffrn_reflns_limit_k_max 9
_diffrn_reflns_limit_k_min -9
_diffrn_reflns_limit_l_max 19
_diffrn_reflns_limit_l_min -19
_diffrn_reflns_number 14007
_diffrn_reflns_theta_max 26
_diffrn_reflns_theta_min 2.75
_diffrn_standards_decay_% 0
_diffrn_standards_interval_count 0
_diffrn_standards_interval_time 0
_diffrn_standards_number 0
_exptl_absorpt_coefficient_mu 2.687
_exptl_absorpt_correction_T_max 0.724
_exptl_absorpt_correction_T_min 0.565
_exptl_absorpt_correction_type multi-scan
_exptl_absorpt_process_details
;
 Using multiple and symmetry-related data measurements
 via the program SORTAV.  See R.H. Blessing, Acta
 Cryst (1995), A51, 33-38.
;
_exptl_crystal_colour Colourless
_exptl_crystal_density_diffrn 1.913
_exptl_crystal_density_meas ?
_exptl_crystal_density_method 'not measured'
_exptl_crystal_description fragment
_exptl_crystal_F_000 664
_exptl_crystal_size_max 0.25
_exptl_crystal_size_mid 0.18
_exptl_crystal_size_min 0.12
_refine_ls_extinction_coef 0.0082(7)
_refine_ls_extinction_expression Fc^*^=kFc[1+0.001xFc^2^\l^3^/sin(2\q)]^-1/4^
_refine_ls_extinction_method Shelxl
_refine_ls_goodness_of_fit_ref 1.054
_refine_ls_hydrogen_treatment constr
_refine_ls_matrix_type full
_refine_ls_number_parameters 158
_refine_ls_number_reflns 2331
_refine_ls_number_restraints 0
_refine_ls_restrained_S_all 1.054
_refine_ls_R_factor_all 0.0362
_refine_ls_R_factor_gt 0.0254
_refine_ls_shift/su_max 0.002
_refine_ls_shift/su_mean 0
_refine_ls_structure_factor_coef Fsqd
_refine_ls_weighting_details 'calc w=1/[\s^2^(Fo^2^)+(0.0331P)^2^+0.6584P] where P=(Fo^2^+2Fc^2^)/3'
_refine_ls_weighting_scheme calc
_refine_ls_wR_factor_gt 0.0637
_refine_ls_wR_factor_ref 0.0671
_reflns_number_gt 2106
_reflns_number_total 2331
_reflns_threshold_expression >2sigma(I)
_cod_original_sg_symbol_H-M P21/c
_cod_database_code 4020003

loop_
_symmetry_equiv_pos_as_xyz
'x, y, z'
'-x, y+1/2, -z+1/2'
'-x, -y, -z'
'x, -y-1/2, z-1/2'

loop_
_atom_site_label
_atom_site_type_symbol
_atom_site_fract_x
_atom_site_fract_y
_atom_site_fract_z
_atom_site_U_iso_or_equiv
_atom_site_adp_type
_atom_site_occupancy
_atom_site_symmetry_multiplicity
_atom_site_calc_flag
_atom_site_refinement_flags
_atom_site_disorder_assembly
_atom_site_disorder_group
I9 I 0.717509(17) 0.23877(2) 1.034324(11) 0.03364(12) Uani 1 1 d . . .
O10 O 0.43031(17) 0.1771(3) 0.89642(11) 0.0324(4) Uani 1 1 d . . .
H10 H 0.3555 0.1346 0.8665 0.039 Uiso 1 1 calc . . .
O11 O 0.25775(17) 0.0316(3) 0.75967(12) 0.0389(5) Uani 1 1 d . . .
N12 N 0.27885(19) 0.1296(3) 0.62793(13) 0.0289(4) Uani 1 1 d . . .
C9 C 0.6591(2) 0.1647(3) 0.89852(15) 0.0265(5) Uani 1 1 d . . .
C8 C 0.7595(2) 0.1206(3) 0.85716(15) 0.0267(5) Uani 1 1 d . . .
N7 N 0.8932(2) 0.1407(3) 0.90502(14) 0.0352(5) Uani 1 1 d . . .
C3 C 0.7169(2) 0.0511(3) 0.76841(16) 0.0261(5) Uani 1 1 d . . .
C13 C 0.3515(3) 0.2175(3) 0.57266(18) 0.0308(5) Uani 1 1 d . . .
H13A H 0.4366 0.2651 0.612 0.046 Uiso 1 1 calc . . .
H13C H 0.2952 0.3114 0.5386 0.046 Uiso 1 1 calc . . .
H13B H 0.3709 0.1348 0.5305 0.046 Uiso 1 1 calc . . .
C10 C 0.5236(2) 0.1460(3) 0.85331(15) 0.0259(5) Uani 1 1 d . . .
C1 C 0.4810(2) 0.0933(3) 0.76041(15) 0.0251(5) Uani 1 1 d . . .
C2 C 0.5767(2) 0.0426(3) 0.72069(15) 0.0255(5) Uani 1 1 d . . .
H2 H 0.5484 0.0014 0.6603 0.031 Uiso 1 1 calc . . .
C4 C 0.8182(3) -0.0062(3) 0.73088(17) 0.0307(5) Uani 1 1 d . . .
H4 H 0.7936 -0.0568 0.6724 0.037 Uiso 1 1 calc . . .
C14 C 0.1325(2) 0.1108(4) 0.58584(18) 0.0395(6) Uani 1 1 d . . .
H14A H 0.0987 0.0167 0.6153 0.059 Uiso 1 1 calc . . .
H14B H 0.1138 0.0844 0.5215 0.059 Uiso 1 1 calc . . .
H14C H 0.0871 0.2188 0.5925 0.059 Uiso 1 1 calc . . .
C5 C 0.9514(2) 0.0121(4) 0.77967(18) 0.0366(6) Uani 1 1 d . . .
H5 H 1.0211 -0.0257 0.7561 0.044 Uiso 1 1 calc . . .
C11 C 0.3317(2) 0.0829(3) 0.71422(15) 0.0279(5) Uani 1 1 d . . .
C6 C 0.9826(3) 0.0879(4) 0.86517(19) 0.0395(6) Uani 1 1 d . . .
H6 H 1.0758 0.1029 0.8974 0.047 Uiso 1 1 calc . . .

loop_
_atom_site_aniso_label
_atom_site_aniso_U_11
_atom_site_aniso_U_22
_atom_site_aniso_U_33
_atom_site_aniso_U_23
_atom_site_aniso_U_13
_atom_site_aniso_U_12
I9 0.03615(16) 0.03829(17) 0.02376(15) -0.00314(6) 0.00505(10) 0.00117(6)
O10 0.0289(9) 0.0422(11) 0.0288(9) 0.0003(8) 0.0127(7) 0.0006(8)
O11 0.0261(9) 0.0587(13) 0.0336(10) 0.0048(8) 0.0115(8) -0.0052(8)
N12 0.0234(10) 0.0356(12) 0.0258(10) -0.0005(8) 0.0047(8) -0.0006(8)
C9 0.0301(12) 0.0244(12) 0.0236(11) 0.0003(9) 0.0061(9) 0.0002(10)
C8 0.0234(12) 0.0247(12) 0.0302(12) 0.0038(9) 0.0053(9) 0.0007(9)
N7 0.0259(11) 0.0410(13) 0.0354(11) -0.0019(9) 0.0041(9) -0.0004(9)
C3 0.0255(12) 0.0249(12) 0.0280(11) 0.0038(9) 0.0081(9) 0.0019(9)
C13 0.0309(13) 0.0332(13) 0.0270(13) 0.0030(10) 0.0067(11) -0.0017(11)
C10 0.0280(12) 0.0266(12) 0.0251(12) 0.0032(9) 0.0114(9) 0.0029(9)
C1 0.0233(11) 0.0248(12) 0.0261(12) 0.0030(9) 0.0059(9) -0.0004(9)
C2 0.0283(12) 0.0241(12) 0.0244(11) 0.0010(9) 0.0086(9) -0.0001(9)
C4 0.0306(13) 0.0340(14) 0.0295(12) 0.0043(10) 0.0122(10) 0.0036(11)
C14 0.0256(13) 0.0512(17) 0.0375(14) -0.0007(12) 0.0032(11) 0.0010(11)
C5 0.0280(13) 0.0418(15) 0.0422(15) 0.0051(12) 0.0140(11) 0.0059(11)
C11 0.0261(12) 0.0303(13) 0.0279(13) -0.0012(9) 0.0089(10) 0.0002(10)
C6 0.0225(12) 0.0467(17) 0.0451(15) 0.0018(12) 0.0039(11) 0.0029(11)

loop_
_cod_changelog_entry_id
_cod_changelog_entry_author
_cod_changelog_entry_date
_cod_changelog_entry_text
1 'Vaitkus, Antanas' 2021-10-23T07:30:00+03:00 'Updated bibliographic information.'
